data_7234070
loop_
_publ_author_name
'Takaaki Hiramatsu'
'Yukihiro Yoshida'
'Gunzi Saito'
'Akihiro Otsuka'
'Hideki Yamochi'
'Mitsuhiko Maesato'
'Yasuhiro Shimizu'
'Hiroshi Ito'
'Hideo Kishida'

_publ_section_title
;
 Quantum spin liquid: design of a quantum spin liquid next to a
 superconducting state based on a dimer-type ET Mott insulator
;
_journal_name_full 'Journal of Materials Chemistry C'
_journal_page_first 1378
_journal_page_last 1388
_journal_paper_doi 10.1039/C4TC01701C
_journal_volume 3
_journal_year 2015
_chemical_formula_moiety '2(C10 H8 S8), C2 Ag1 N2, H2 O1'
_chemical_formula_sum 'C22 H18 Ag N2 O S16'
_chemical_formula_weight 947.21
_chemical_name_common
;
bis(bis(Ethylenedithio)tetrathiafulvalene) dicyano-silver monohydrate
;
_chemical_name_systematic
;
bis(3,4;3',4'-bis(Ethylenedithio)-2,2',5,5'-tetrathiafulvalenium)
dicyano-silver(i) monohydrate
;
_space_group_IT_number 4
_space_group_name_Hall 'P 2yb'
_space_group_name_H-M_alt 'P 1 21 1'
_symmetry_cell_setting monoclinic
_symmetry_space_group_name_Hall 'P 2yb'
_symmetry_space_group_name_H-M 'P 1 21 1'
_atom_sites_solution_hydrogens geom
_atom_sites_solution_primary direct
_atom_sites_solution_secondary difmap
_cell_angle_alpha 90.00
_cell_angle_beta 109.8460(10)
_cell_angle_gamma 90.00
_cell_formula_units_Z 2
_cell_length_a 15.9984(12)
_cell_length_b 8.5499(6)
_cell_length_c 12.4594(9)
_cell_measurement_reflns_used 9870
_cell_measurement_temperature 100(2)
_cell_measurement_theta_max 28.20
_cell_measurement_theta_min 2.54
_cell_volume 1603.0(2)
_computing_cell_refinement 'APEX2 (Bruker AXS, 2006)'
_computing_data_collection 'APEX2 '
_computing_data_reduction 'SAINT (Bruker AXS, 2004)'
_computing_publication_material 'Yadokari-XG 2009 (Wakita, Nemoto et al., 2009)'
_computing_structure_refinement 'SHELXL-97 (Sheldrick, 1997)'
_computing_structure_solution 'SHELXS-97 (Sheldrick, 1990)'
_diffrn_ambient_temperature 100(2)
_diffrn_detector_area_resol_mean 8.333
_diffrn_measured_fraction_theta_full 0.996
_diffrn_measured_fraction_theta_max 0.996
_diffrn_measurement_device_type 'Bruker APEXII CCD area detector'
_diffrn_measurement_method '\f and \w scans'
_diffrn_radiation_monochromator graphite
_diffrn_radiation_source 'fine-focus sealed tube'
_diffrn_radiation_type MoK\a
_diffrn_radiation_wavelength 0.71073
_diffrn_reflns_av_R_equivalents 0.0098
_diffrn_reflns_av_sigmaI/netI 0.0112
_diffrn_reflns_limit_h_max 20
_diffrn_reflns_limit_h_min -20
_diffrn_reflns_limit_k_max 10
_diffrn_reflns_limit_k_min -10
_diffrn_reflns_limit_l_max 15
_diffrn_reflns_limit_l_min -15
_diffrn_reflns_number 17529
_diffrn_reflns_theta_full 27.00
_diffrn_reflns_theta_max 27.00
_diffrn_reflns_theta_min 1.35
_exptl_absorpt_coefficient_mu 1.698
_exptl_absorpt_correction_T_max 0.8352
_exptl_absorpt_correction_T_min 0.6992
_exptl_absorpt_correction_type numerical
_exptl_absorpt_process_details
;
APEX2 Software
;
_exptl_crystal_colour black
_exptl_crystal_density_diffrn 1.962
_exptl_crystal_density_method 'not measured'
_exptl_crystal_description 'rectangular needle'
_exptl_crystal_F_000 950
_exptl_crystal_preparation 'Magnetic properties, electronic property'
_exptl_crystal_recrystallization_method electrocrystallization
_exptl_crystal_size_max 0.34
_exptl_crystal_size_mid 0.33
_exptl_crystal_size_min 0.11
_refine_diff_density_max 1.175
_refine_diff_density_min -1.291
_refine_diff_density_rms 0.067
_refine_ls_abs_structure_details 'Flack H D (1983), Acta Cryst. A39, 876-881'
_refine_ls_abs_structure_Flack -0.031(15)
_refine_ls_extinction_method none
_refine_ls_goodness_of_fit_ref 1.130
_refine_ls_hydrogen_treatment constr
_refine_ls_matrix_type full
_refine_ls_number_parameters 379
_refine_ls_number_reflns 6923
_refine_ls_number_restraints 1
_refine_ls_restrained_S_all 1.129
_refine_ls_R_factor_all 0.0198
_refine_ls_R_factor_gt 0.0197
_refine_ls_shift/su_max 0.000
_refine_ls_shift/su_mean 0.000
_refine_ls_structure_factor_coef Fsqd
_refine_ls_weighting_details 'calc w=1/[\s^2^(Fo^2^)+(0.0127P)^2^+2.3708P] where P=(Fo^2^+2Fc^2^)/3'
_refine_ls_weighting_scheme calc
_refine_ls_wR_factor_gt 0.0478
_refine_ls_wR_factor_ref 0.0479
_reflns_number_gt 6888
_reflns_number_total 6923
_reflns_threshold_expression >2sigma(I)
_cod_data_source_file 1000026.cif
_cod_data_source_block PCOD1000026
_cod_depositor_comments
;
The following automatic conversions were performed:

data item '_symmetry_cell_setting' value 'Monoclinic' was changed to
'monoclinic' in accordance with the built-in table derived from the
CIF Core dictionary named 'cif_core.dic' version 2.4.5 last updated
on 2014-11-21.

Automatic conversion script
Id: cif_fix_values 6909 2019-04-08 15:41:33Z antanas 
;
_cod_original_sg_symbol_H-M 'P2(1)   '
_cod_database_code 7234070

loop_
_symmetry_equiv_pos_as_xyz
'x, y, z'
'-x, y+1/2, -z'

loop_
_atom_site_label
_atom_site_type_symbol
_atom_site_fract_x
_atom_site_fract_y
_atom_site_fract_z
_atom_site_U_iso_or_equiv
_atom_site_adp_type
_atom_site_occupancy
_atom_site_symmetry_multiplicity
_atom_site_calc_flag
_atom_site_refinement_flags
_atom_site_disorder_assembly
_atom_site_disorder_group
S1 S 0.62196(4) 0.58683(8) 0.41332(5) 0.01445(12) Uani 1 1 d . . .
S2 S 0.54184(4) 0.33435(8) 0.24939(6) 0.01764(13) Uani 1 1 d . . .
S3 S 0.43621(4) 0.59100(8) 0.47808(5) 0.01359(12) Uani 1 1 d . . .
S4 S 0.37299(4) 0.32537(8) 0.32102(6) 0.01607(13) Uani 1 1 d . . .
S5 S 0.79790(5) 0.56515(11) 0.38496(11) 0.0471(3) Uani 1 1 d . . .
S6 S 0.69727(5) 0.27368(9) 0.18498(7) 0.02388(15) Uani 1 1 d . . .
S7 S 0.27071(4) 0.62056(8) 0.53210(6) 0.01883(13) Uani 1 1 d . . .
S8 S 0.19950(4) 0.29613(8) 0.35028(6) 0.01815(14) Uani 1 1 d . . .
C1 C 0.53066(17) 0.4654(3) 0.3516(2) 0.0136(5) Uani 1 1 d . . .
C2 C 0.45593(17) 0.4641(3) 0.3799(2) 0.0141(5) Uani 1 1 d . . .
C3 C 0.68909(18) 0.4982(3) 0.3448(3) 0.0177(5) Uani 1 1 d . . .
C4 C 0.65151(18) 0.3851(3) 0.2683(2) 0.0165(5) Uani 1 1 d . . .
C5 C 0.32836(17) 0.5226(3) 0.4558(2) 0.0134(5) Uani 1 1 d . . .
C6 C 0.29992(17) 0.3998(3) 0.3860(2) 0.0141(5) Uani 1 1 d . . .
C7 C 0.8507(2) 0.4062(4) 0.3385(3) 0.0277(7) Uani 1 1 d . . .
H7 H 0.9136 0.4354 0.3497 0.033 Uiso 1 1 calc R . .
H7A H 0.8517 0.3122 0.3867 0.033 Uiso 1 1 calc R . .
C8 C 0.8033(2) 0.3650(4) 0.2137(3) 0.0294(7) Uani 1 1 d . . .
H8 H 0.8422 0.2933 0.1881 0.035 Uiso 1 1 calc R . .
H8A H 0.7951 0.4628 0.1673 0.035 Uiso 1 1 calc R . .
C9 C 0.19846(18) 0.4616(3) 0.5440(2) 0.0173(5) Uani 1 1 d . . .
H9 H 0.2359 0.3740 0.5882 0.021 Uiso 1 1 calc R . .
H9A H 0.1602 0.4994 0.5876 0.021 Uiso 1 1 calc R . .
C10 C 0.13963(17) 0.4004(3) 0.4294(2) 0.0171(5) Uani 1 1 d . . .
H10 H 0.1072 0.4903 0.3821 0.020 Uiso 1 1 calc R . .
H10A H 0.0943 0.3284 0.4414 0.020 Uiso 1 1 calc R . .
S9 S 0.61999(4) 0.87188(8) 0.18853(6) 0.01465(12) Uani 1 1 d . . .
S10 S 0.55331(4) 0.61803(8) 0.02202(5) 0.01513(12) Uani 1 1 d . . .
S11 S 0.44757(4) 0.86052(8) 0.25678(6) 0.01535(13) Uani 1 1 d . . .
S12 S 0.36995(4) 0.61417(8) 0.08770(5) 0.01446(12) Uani 1 1 d . . .
S13 S 0.79040(4) 0.91072(8) 0.15097(6) 0.01791(13) Uani 1 1 d . . .
S14 S 0.71135(5) 0.60163(9) -0.04660(6) 0.02054(14) Uani 1 1 d . . .
S15 S 0.28755(4) 0.91987(8) 0.31360(6) 0.01699(13) Uani 1 1 d . . .
S16 S 0.18947(4) 0.64001(8) 0.09847(6) 0.01706(13) Uani 1 1 d . . .
C11 C 0.53485(16) 0.7404(3) 0.1233(2) 0.0138(5) Uani 1 1 d . . .
C12 C 0.45947(16) 0.7371(3) 0.1512(2) 0.0138(5) Uani 1 1 d . . .
C13 C 0.68957(17) 0.8104(3) 0.1148(2) 0.0141(5) Uani 1 1 d . . .
C14 C 0.65908(16) 0.6931(3) 0.0384(2) 0.0155(5) Uani 1 1 d . . .
C15 C 0.33591(16) 0.8137(3) 0.2303(2) 0.0139(5) Uani 1 1 d . . .
C16 C 0.29958(15) 0.7033(3) 0.1508(2) 0.0121(5) Uani 1 1 d . . .
C17 C 0.85403(18) 0.7789(3) 0.0954(3) 0.0199(6) Uani 1 1 d . . .
H17 H 0.9110 0.8310 0.0996 0.024 Uiso 1 1 calc R . .
H17A H 0.8692 0.6835 0.1447 0.024 Uiso 1 1 calc R . .
C18 C 0.80527(18) 0.7294(4) -0.0272(2) 0.0208(5) Uani 1 1 d . . .
H18 H 0.8484 0.6753 -0.0569 0.025 Uiso 1 1 calc R . .
H18A H 0.7841 0.8255 -0.0744 0.025 Uiso 1 1 calc R . .
C19 C 0.17095(18) 0.8743(3) 0.2453(2) 0.0195(6) Uani 1 1 d . . .
H19 H 0.1384 0.9044 0.2980 0.023 Uiso 1 1 calc R . .
H19A H 0.1470 0.9395 0.1749 0.023 Uiso 1 1 calc R . .
C20 C 0.15178(16) 0.7037(4) 0.2129(2) 0.0174(5) Uani 1 1 d . . .
H20 H 0.0862 0.6859 0.1895 0.021 Uiso 1 1 calc R . .
H20A H 0.1810 0.6376 0.2817 0.021 Uiso 1 1 calc R . .
Ag1 Ag -0.005622(13) 0.21720(3) 0.149162(17) 0.02010(5) Uani 1 1 d . . .
C21 C -0.00790(18) 0.4153(3) 0.0491(2) 0.0195(6) Uani 1 1 d . . .
C22 C -0.00944(17) 0.0978(3) 0.2940(2) 0.0193(5) Uani 1 1 d . . .
N1 N -0.00954(17) 0.5155(3) -0.0108(2) 0.0243(5) Uani 1 1 d . . .
N2 N -0.01059(18) 0.0418(3) 0.3771(2) 0.0297(6) Uani 1 1 d . . .
O1 O 0.0021(2) 0.6887(4) 0.3994(3) 0.0569(8) Uani 1 1 d . . .

loop_
_atom_site_aniso_label
_atom_site_aniso_U_11
_atom_site_aniso_U_22
_atom_site_aniso_U_33
_atom_site_aniso_U_23
_atom_site_aniso_U_13
_atom_site_aniso_U_12
S1 0.0121(3) 0.0156(3) 0.0151(3) -0.0017(2) 0.0040(2) -0.0015(2)
S2 0.0137(3) 0.0216(3) 0.0179(3) -0.0073(3) 0.0057(2) -0.0010(2)
S3 0.0126(3) 0.0150(3) 0.0135(3) -0.0027(2) 0.0049(2) -0.0021(2)
S4 0.0133(3) 0.0161(3) 0.0204(3) -0.0061(3) 0.0079(2) -0.0029(2)
S5 0.0154(4) 0.0279(5) 0.1002(9) -0.0325(5) 0.0224(4) -0.0074(3)
S6 0.0276(4) 0.0206(3) 0.0317(4) -0.0028(3) 0.0207(3) 0.0020(3)
S7 0.0183(3) 0.0183(3) 0.0241(3) -0.0085(3) 0.0128(3) -0.0041(3)
S8 0.0132(3) 0.0194(3) 0.0232(3) -0.0072(3) 0.0080(3) -0.0044(2)
C1 0.0145(12) 0.0141(12) 0.0127(11) -0.0023(10) 0.0054(10) -0.0013(10)
C2 0.0145(12) 0.0116(12) 0.0157(12) -0.0010(10) 0.0046(10) 0.0006(10)
C3 0.0111(12) 0.0157(13) 0.0283(15) -0.0018(11) 0.0092(11) 0.0010(10)
C4 0.0169(13) 0.0141(13) 0.0211(13) 0.0000(10) 0.0098(11) 0.0019(10)
C5 0.0104(11) 0.0159(13) 0.0152(12) 0.0011(10) 0.0060(9) 0.0006(9)
C6 0.0128(12) 0.0175(13) 0.0126(11) 0.0003(10) 0.0051(9) 0.0023(10)
C7 0.0199(14) 0.0178(14) 0.0501(19) -0.0017(14) 0.0180(14) 0.0040(11)
C8 0.0202(15) 0.0359(18) 0.0377(18) 0.0131(14) 0.0173(13) 0.0022(13)
C9 0.0156(12) 0.0212(14) 0.0173(13) -0.0020(11) 0.0085(10) 0.0001(10)
C10 0.0132(12) 0.0169(13) 0.0232(14) -0.0007(11) 0.0088(10) 0.0008(10)
S9 0.0122(3) 0.0161(3) 0.0166(3) -0.0046(2) 0.0061(2) -0.0030(2)
S10 0.0144(3) 0.0162(3) 0.0147(3) -0.0030(2) 0.0048(2) -0.0036(2)
S11 0.0117(3) 0.0162(3) 0.0177(3) -0.0040(2) 0.0043(2) -0.0024(2)
S12 0.0116(3) 0.0162(3) 0.0152(3) -0.0036(2) 0.0042(2) -0.0021(2)
S13 0.0143(3) 0.0197(3) 0.0220(3) -0.0061(3) 0.0091(3) -0.0048(3)
S14 0.0231(3) 0.0206(3) 0.0220(3) -0.0066(3) 0.0130(3) -0.0039(3)
S15 0.0158(3) 0.0161(3) 0.0204(3) -0.0053(3) 0.0079(3) -0.0015(2)
S16 0.0105(3) 0.0194(3) 0.0207(3) -0.0057(3) 0.0046(2) -0.0026(2)
C11 0.0125(11) 0.0138(14) 0.0135(11) -0.0002(10) 0.0022(9) -0.0008(10)
C12 0.0145(11) 0.0139(13) 0.0128(11) -0.0021(10) 0.0041(9) -0.0010(10)
C13 0.0123(12) 0.0153(13) 0.0174(12) 0.0015(10) 0.0086(10) -0.0021(9)
C14 0.0148(11) 0.0183(14) 0.0138(11) 0.0020(10) 0.0051(9) -0.0012(10)
C15 0.0091(11) 0.0151(13) 0.0173(12) 0.0026(10) 0.0041(10) 0.0001(9)
C16 0.0122(11) 0.0117(12) 0.0127(10) 0.0015(10) 0.0046(9) 0.0012(10)
C17 0.0155(13) 0.0161(12) 0.0290(15) -0.0016(11) 0.0088(11) 0.0008(10)
C18 0.0228(13) 0.0191(14) 0.0277(13) -0.0005(13) 0.0180(11) -0.0029(12)
C19 0.0146(13) 0.0222(14) 0.0203(13) -0.0013(11) 0.0041(10) 0.0034(10)
C20 0.0133(11) 0.0213(13) 0.0187(12) -0.0014(11) 0.0071(9) -0.0023(11)
Ag1 0.01727(9) 0.02087(10) 0.02346(10) 0.00308(9) 0.00860(7) 0.00099(9)
C21 0.0138(12) 0.0211(14) 0.0219(14) -0.0055(12) 0.0038(10) -0.0021(11)
C22 0.0140(12) 0.0186(13) 0.0253(14) -0.0048(11) 0.0065(10) -0.0012(10)
N1 0.0175(12) 0.0256(13) 0.0275(13) -0.0033(11) 0.0046(10) -0.0051(10)
N2 0.0228(13) 0.0392(16) 0.0279(14) 0.0004(12) 0.0097(11) -0.0056(12)
O1 0.0642(19) 0.050(2) 0.0571(18) -0.0029(15) 0.0215(15) 0.0057(15)

loop_
_atom_type_symbol
_atom_type_description
_atom_type_scat_dispersion_real
_atom_type_scat_dispersion_imag
_atom_type_scat_source
C C 0.0033 0.0016 'International Tables Vol C Tables 4.2.6.8 and 6.1.1.4'
H H 0.0000 0.0000 'International Tables Vol C Tables 4.2.6.8 and 6.1.1.4'
N N 0.0061 0.0033 'International Tables Vol C Tables 4.2.6.8 and 6.1.1.4'
O O 0.0106 0.0060 'International Tables Vol C Tables 4.2.6.8 and 6.1.1.4'
S S 0.1246 0.1234 'International Tables Vol C Tables 4.2.6.8 and 6.1.1.4'
Ag Ag -0.8971 1.1015 'International Tables Vol C Tables 4.2.6.8 and 6.1.1.4'

loop_
_geom_angle_atom_site_label_1
_geom_angle_atom_site_label_2
_geom_angle_atom_site_label_3
_geom_angle
_geom_angle_site_symmetry_1
_geom_angle_site_symmetry_3
C1 S1 C3 95.03(13) . .
C4 S2 C1 95.12(13) . .
C2 S3 C5 94.83(13) . .
C2 S4 C6 95.17(12) . .
C3 S5 C7 101.12(14) . .
C4 S6 C8 101.77(15) . .
C5 S7 C9 98.82(13) . .
C6 S8 C10 102.70(13) . .
C2 C1 S1 124.8(2) . .
C2 C1 S2 120.1(2) . .
S1 C1 S2 115.14(14) . .
C1 C2 S3 124.3(2) . .
C1 C2 S4 120.5(2) . .
S3 C2 S4 115.18(14) . .
C4 C3 S5 127.1(2) . .
C4 C3 S1 117.0(2) . .
S5 C3 S1 115.90(17) . .
C3 C4 S6 129.6(2) . .
C3 C4 S2 117.4(2) . .
S6 C4 S2 112.99(16) . .
C6 C5 S7 127.1(2) . .
C6 C5 S3 117.60(19) . .
S7 C5 S3 115.29(15) . .
C5 C6 S4 116.8(2) . .
C5 C6 S8 129.8(2) . .
S4 C6 S8 113.35(15) . .
C8 C7 S5 112.3(2) . .
C8 C7 H7 109.2 . .
S5 C7 H7 109.2 . .
C8 C7 H7A 109.2 . .
S5 C7 H7A 109.2 . .
H7 C7 H7A 107.9 . .
C7 C8 S6 114.5(2) . .
C7 C8 H8 108.6 . .
S6 C8 H8 108.6 . .
C7 C8 H8A 108.6 . .
S6 C8 H8A 108.6 . .
H8 C8 H8A 107.6 . .
C10 C9 S7 112.97(19) . .
C10 C9 H9 109.0 . .
S7 C9 H9 109.0 . .
C10 C9 H9A 109.0 . .
S7 C9 H9A 109.0 . .
H9 C9 H9A 107.8 . .
C9 C10 S8 114.01(18) . .
C9 C10 H10 108.8 . .
S8 C10 H10 108.8 . .
C9 C10 H10A 108.8 . .
S8 C10 H10A 108.8 . .
H10 C10 H10A 107.6 . .
C11 S9 C13 95.61(12) . .
C11 S10 C14 95.17(12) . .
C12 S11 C15 94.90(12) . .
C12 S12 C16 95.09(12) . .
C13 S13 C17 100.73(13) . .
C14 S14 C18 101.34(13) . .
C15 S15 C19 101.70(13) . .
C16 S16 C20 100.17(12) . .
C12 C11 S9 121.0(2) . .
C12 C11 S10 123.7(2) . .
S9 C11 S10 115.36(14) . .
C11 C12 S12 124.1(2) . .
C11 C12 S11 120.7(2) . .
S12 C12 S11 115.15(14) . .
C14 C13 S13 128.8(2) . .
C14 C13 S9 116.76(19) . .
S13 C13 S9 114.48(15) . .
C13 C14 S14 128.8(2) . .
C13 C14 S10 117.1(2) . .
S14 C14 S10 114.08(15) . .
C16 C15 S15 129.31(19) . .
C16 C15 S11 117.15(19) . .
S15 C15 S11 113.54(15) . .
C15 C16 S16 128.34(19) . .
C15 C16 S12 116.86(18) . .
S16 C16 S12 114.76(15) . .
C18 C17 S13 113.3(2) . .
C18 C17 H17 108.9 . .
S13 C17 H17 108.9 . .
C18 C17 H17A 108.9 . .
S13 C17 H17A 108.9 . .
H17 C17 H17A 107.7 . .
C17 C18 S14 114.98(19) . .
C17 C18 H18 108.5 . .
S14 C18 H18 108.5 . .
C17 C18 H18A 108.5 . .
S14 C18 H18A 108.5 . .
H18 C18 H18A 107.5 . .
C20 C19 S15 114.53(19) . .
C20 C19 H19 108.6 . .
S15 C19 H19 108.6 . .
C20 C19 H19A 108.6 . .
S15 C19 H19A 108.6 . .
H19 C19 H19A 107.6 . .
C19 C20 S16 114.06(19) . .
C19 C20 H20 108.7 . .
S16 C20 H20 108.7 . .
C19 C20 H20A 108.7 . .
S16 C20 H20A 108.7 . .
H20 C20 H20A 107.6 . .
C22 Ag1 C21 155.17(11) . .
C22 Ag1 N1 107.21(10) . 2_545
C21 Ag1 N1 97.62(10) . 2_545
N1 C21 Ag1 175.4(3) . .
N2 C22 Ag1 175.5(3) . .
C21 N1 Ag1 171.4(3) . 2

loop_
_geom_bond_atom_site_label_1
_geom_bond_atom_site_label_2
_geom_bond_distance
_geom_bond_site_symmetry_2
S1 C1 1.744(3) .
S1 C3 1.754(3) .
S2 C4 1.744(3) .
S2 C1 1.750(3) .
S3 C2 1.742(3) .
S3 C5 1.752(3) .
S4 C2 1.745(3) .
S4 C6 1.752(3) .
S5 C3 1.737(3) .
S5 C7 1.796(3) .
S6 C4 1.742(3) .
S6 C8 1.790(3) .
S7 C5 1.747(3) .
S7 C9 1.822(3) .
S8 C6 1.755(3) .
S8 C10 1.823(3) .
C1 C2 1.357(4) .
C3 C4 1.348(4) .
C5 C6 1.340(4) .
C7 C8 1.522(5) .
C7 H7 1.0000 .
C7 H7A 1.0000 .
C8 H8 1.0000 .
C8 H8A 1.0000 .
C9 C10 1.512(4) .
C9 H9 1.0000 .
C9 H9A 1.0000 .
C10 H10 1.0000 .
C10 H10A 1.0000 .
S9 C11 1.740(3) .
S9 C13 1.747(3) .
S10 C11 1.740(3) .
S10 C14 1.755(3) .
S11 C12 1.747(3) .
S11 C15 1.749(3) .
S12 C12 1.736(3) .
S12 C16 1.751(2) .
S13 C13 1.746(3) .
S13 C17 1.806(3) .
S14 C14 1.742(3) .
S14 C18 1.806(3) .
S15 C15 1.745(3) .
S15 C19 1.811(3) .
S16 C16 1.744(2) .
S16 C20 1.810(3) .
C11 C12 1.364(3) .
C13 C14 1.355(4) .
C15 C16 1.349(4) .
C17 C18 1.521(4) .
C17 H17 1.0000 .
C17 H17A 1.0000 .
C18 H18 1.0000 .
C18 H18A 1.0000 .
C19 C20 1.517(4) .
C19 H19 1.0000 .
C19 H19A 1.0000 .
C20 H20 1.0000 .
C20 H20A 1.0000 .
Ag1 C22 2.092(3) .
Ag1 C21 2.097(3) .
Ag1 N1 2.508(3) 2_545
C21 N1 1.130(4) .
C22 N2 1.147(4) .
N1 Ag1 2.508(3) 2

loop_
_geom_torsion_atom_site_label_1
_geom_torsion_atom_site_label_2
_geom_torsion_atom_site_label_3
_geom_torsion_atom_site_label_4
_geom_torsion
_geom_torsion_site_symmetry_1
_geom_torsion_site_symmetry_2
_geom_torsion_site_symmetry_3
_geom_torsion_site_symmetry_4
C3 S1 C1 C2 172.9(3) . . . .
C3 S1 C1 S2 -5.08(18) . . . .
C4 S2 C1 C2 -174.0(2) . . . .
C4 S2 C1 S1 4.17(17) . . . .
S1 C1 C2 S3 3.4(4) . . . .
S2 C1 C2 S3 -178.70(15) . . . .
S1 C1 C2 S4 -174.35(15) . . . .
S2 C1 C2 S4 3.6(3) . . . .
C5 S3 C2 C1 176.0(2) . . . .
C5 S3 C2 S4 -6.18(17) . . . .
C6 S4 C2 C1 -176.7(2) . . . .
C6 S4 C2 S3 5.38(17) . . . .
C7 S5 C3 C4 -18.8(3) . . . .
C7 S5 C3 S1 160.42(18) . . . .
C1 S1 C3 C4 4.4(3) . . . .
C1 S1 C3 S5 -174.88(18) . . . .
S5 C3 C4 S6 -1.0(4) . . . .
S1 C3 C4 S6 179.78(17) . . . .
S5 C3 C4 S2 176.93(18) . . . .
S1 C3 C4 S2 -2.3(3) . . . .
C8 S6 C4 C3 -7.0(3) . . . .
C8 S6 C4 S2 174.93(16) . . . .
C1 S2 C4 C3 -1.2(2) . . . .
C1 S2 C4 S6 177.14(16) . . . .
C9 S7 C5 C6 26.0(3) . . . .
C9 S7 C5 S3 -151.89(15) . . . .
C2 S3 C5 C6 5.0(2) . . . .
C2 S3 C5 S7 -176.99(16) . . . .
S7 C5 C6 S4 -179.84(16) . . . .
S3 C5 C6 S4 -2.0(3) . . . .
S7 C5 C6 S8 -1.3(4) . . . .
S3 C5 C6 S8 176.51(16) . . . .
C2 S4 C6 C5 -2.0(2) . . . .
C2 S4 C6 S8 179.19(15) . . . .
C10 S8 C6 C5 1.5(3) . . . .
C10 S8 C6 S4 -179.89(14) . . . .
C3 S5 C7 C8 53.0(3) . . . .
S5 C7 C8 S6 -70.6(3) . . . .
C4 S6 C8 C7 42.6(3) . . . .
C5 S7 C9 C10 -59.2(2) . . . .
S7 C9 C10 S8 68.9(2) . . . .
C6 S8 C10 C9 -35.4(2) . . . .
C13 S9 C11 C12 179.8(2) . . . .
C13 S9 C11 S10 -0.53(17) . . . .
C14 S10 C11 C12 -179.6(2) . . . .
C14 S10 C11 S9 0.72(17) . . . .
S9 C11 C12 S12 178.05(15) . . . .
S10 C11 C12 S12 -1.6(4) . . . .
S9 C11 C12 S11 -2.2(3) . . . .
S10 C11 C12 S11 178.21(15) . . . .
C16 S12 C12 C11 -170.9(2) . . . .
C16 S12 C12 S11 9.31(17) . . . .
C15 S11 C12 C11 171.9(2) . . . .
C15 S11 C12 S12 -8.25(17) . . . .
C17 S13 C13 C14 -17.1(3) . . . .
C17 S13 C13 S9 162.79(16) . . . .
C11 S9 C13 C14 0.0(2) . . . .
C11 S9 C13 S13 -179.83(15) . . . .
S13 C13 C14 S14 1.3(4) . . . .
S9 C13 C14 S14 -178.56(16) . . . .
S13 C13 C14 S10 -179.69(16) . . . .
S9 C13 C14 S10 0.5(3) . . . .
C18 S14 C14 C13 -11.0(3) . . . .
C18 S14 C14 S10 169.99(15) . . . .
C11 S10 C14 C13 -0.7(2) . . . .
C11 S10 C14 S14 178.45(15) . . . .
C19 S15 C15 C16 -11.5(3) . . . .
C19 S15 C15 S11 168.64(15) . . . .
C12 S11 C15 C16 3.4(2) . . . .
C12 S11 C15 S15 -176.72(15) . . . .
S15 C15 C16 S16 4.8(4) . . . .
S11 C15 C16 S16 -175.38(16) . . . .
S15 C15 C16 S12 -177.29(16) . . . .
S11 C15 C16 S12 2.6(3) . . . .
C20 S16 C16 C15 -20.6(3) . . . .
C20 S16 C16 S12 161.46(15) . . . .
C12 S12 C16 C15 -7.1(2) . . . .
C12 S12 C16 S16 171.10(16) . . . .
C13 S13 C17 C18 49.7(2) . . . .
S13 C17 C18 S14 -69.6(3) . . . .
C14 S14 C18 C17 44.8(3) . . . .
C15 S15 C19 C20 42.9(2) . . . .
S15 C19 C20 S16 -68.8(2) . . . .
C16 S16 C20 C19 51.7(2) . . . .
C22 Ag1 C21 N1 -170(3) . . . .
N1 Ag1 C21 N1 9(3) 2_545 . . .
C21 Ag1 C22 N2 -15(3) . . . .
N1 Ag1 C22 N2 166(3) 2_545 . . .
Ag1 C21 N1 Ag1 -53(4) . . . 2
